data_4320532
loop_
_publ_author_name
'Ari Lehtonen'
'Reijo Sillanp\"a\"a'

_publ_contact_author
; 
     Dr. Ari Lehtonen 
     Department of Chemistry 
     University of Turku 
     FIN-20014 Turku    
     Finland 
;
_publ_contact_author_email ari.lehtonen@utu.fi
_publ_contact_author_fax '358 2 3336700'
_publ_contact_author_phone '358 2 3336733'
_publ_section_title
;
 On the Reactions of Bisdiolatotungsten(VI) Phenoxides. Syntheses,
 Characterizations, and Molecular Structures of trans-[WCl2(Diol)(OAr)2]
;
_journal_name_full 'Inorganic Chemistry'
_journal_page_first 6047
_journal_page_last 6051
_journal_paper_doi 10.1021/ic010583t
_journal_volume 40
_journal_year 2001
_chemical_formula_sum 'C26 H38 Cl2 O4 W'
_chemical_formula_weight 669.31
_chemical_name_systematic
; 
trans-dichloro(1,2-etanediolato)bis(2,6- 
diisopropylphenolato)tungsten(VI) 
;
_space_group_IT_number 4
_symmetry_cell_setting monoclinic
_symmetry_space_group_name_Hall 'P 2yb'
_symmetry_space_group_name_H-M 'P 1 21 1'
_atom_sites_solution_hydrogens geom
_atom_sites_solution_primary direct
_atom_sites_solution_secondary difmap
_audit_creation_method SHELXL-97
_cell_angle_alpha 90.00
_cell_angle_beta 90.437(13)
_cell_angle_gamma 90.00
_cell_formula_units_Z 2
_cell_length_a 9.712(2)
_cell_length_b 10.0849(14)
_cell_length_c 14.7712(16)
_cell_measurement_reflns_used 25
_cell_measurement_temperature 294(2)
_cell_measurement_theta_max 16.8
_cell_measurement_theta_min 14.4
_cell_volume 1446.7(4)
_computing_cell_refinement
;MSC/AFC5S Diffractometer Control Software (Molecular Structure 
Corporation, 1995) 
;
_computing_data_collection
; 
MSC/AFC5S Diffractometer Control Software (Molecular Structure 
Corporation, 1995) 
;
_computing_data_reduction 'teXsan for Windows (MSC, 1997)'
_computing_molecular_graphics 'Ortep-3 for Windows (Farrugia, 1997)'
_computing_publication_material 'SHELXL-97 (Sheldrick, 1997)'
_computing_structure_refinement 'SHELXL-97 (Sheldrick, 1997)'
_computing_structure_solution 'SIR92 (Altomare, et. al. 1994)'
_diffrn_ambient_temperature 294(2)
_diffrn_measured_fraction_theta_full 0.999
_diffrn_measured_fraction_theta_max 0.999
_diffrn_measurement_device 'Rigaku AFC5S'
_diffrn_measurement_method \w/2\q
_diffrn_radiation_monochromator graphite
_diffrn_radiation_source 'fine-focus sealed tube'
_diffrn_radiation_type MoK\a
_diffrn_radiation_wavelength 0.71069
_diffrn_reflns_av_R_equivalents 0.0181
_diffrn_reflns_av_sigmaI/netI 0.0411
_diffrn_reflns_limit_h_max 12
_diffrn_reflns_limit_h_min 0
_diffrn_reflns_limit_k_max 12
_diffrn_reflns_limit_k_min 0
_diffrn_reflns_limit_l_max 18
_diffrn_reflns_limit_l_min -18
_diffrn_reflns_number 2867
_diffrn_reflns_theta_full 25.01
_diffrn_reflns_theta_max 25.01
_diffrn_reflns_theta_min 1.38
_diffrn_standards_decay_% 0.5
_diffrn_standards_interval_count 150
_diffrn_standards_number 3
_exptl_absorpt_coefficient_mu 4.204
_exptl_absorpt_correction_T_max 1.000
_exptl_absorpt_correction_T_min 0.705
_exptl_absorpt_correction_type psi-scan
_exptl_absorpt_process_details '(North et al., 1968)'
_exptl_crystal_colour red
_exptl_crystal_density_diffrn 1.536
_exptl_crystal_density_method 'not measured'
_exptl_crystal_description plate
_exptl_crystal_F_000 668
_exptl_crystal_size_max 0.22
_exptl_crystal_size_mid 0.20
_exptl_crystal_size_min 0.12
_refine_diff_density_max 0.600
_refine_diff_density_min -0.502
_refine_diff_density_rms 0.088
_refine_ls_abs_structure_details 'Flack H D (1983), Acta Cryst. A39, 876-881'
_refine_ls_abs_structure_Flack -0.010(13)
_refine_ls_extinction_coef 0.0152(5)
_refine_ls_extinction_expression Fc^*^=kFc[1+0.001xFc^2^\l^3^/sin(2\q)]^-1/4^
_refine_ls_extinction_method SHELXL
_refine_ls_goodness_of_fit_ref 1.045
_refine_ls_hydrogen_treatment constr
_refine_ls_matrix_type full
_refine_ls_number_parameters 299
_refine_ls_number_reflns 2700
_refine_ls_number_restraints 1
_refine_ls_restrained_S_all 1.045
_refine_ls_R_factor_all 0.0377
_refine_ls_R_factor_gt 0.0270
_refine_ls_shift/su_max 0.000
_refine_ls_shift/su_mean 0.000
_refine_ls_structure_factor_coef Fsqd
_refine_ls_weighting_details 'calc w=1/[\s^2^(Fo^2^)+(0.0225P)^2^+0.8142P] where P=(Fo^2^+2Fc^2^)/3'
_refine_ls_weighting_scheme calc
_refine_ls_wR_factor_gt 0.0545
_refine_ls_wR_factor_ref 0.0572
_reflns_number_gt 2405
_reflns_number_total 2700
_reflns_threshold_expression >2\s(I)
_cod_data_source_file ic010583t_5.cif
_cod_data_source_block wpr3=3c'
_cod_original_cell_volume 1446.8(4)
_cod_database_code 4320532

loop_
_symmetry_equiv_pos_as_xyz
'x, y, z'
'-x, y+1/2, -z'

loop_
_atom_site_label
_atom_site_type_symbol
_atom_site_fract_x
_atom_site_fract_y
_atom_site_fract_z
_atom_site_U_iso_or_equiv
_atom_site_adp_type
_atom_site_occupancy
_atom_site_symmetry_multiplicity
_atom_site_calc_flag
_atom_site_refinement_flags
_atom_site_disorder_assembly
_atom_site_disorder_group
W W 0.40957(3) 0.38076(6) 0.154677(19) 0.03836(12) Uani 1 1 d . . .
Cl1 Cl 0.2574(3) 0.2189(3) 0.09509(17) 0.0686(8) Uani 1 1 d . . .
Cl2 Cl 0.5547(3) 0.5481(3) 0.2123(2) 0.0720(8) Uani 1 1 d . . .
O1 O 0.5489(6) 0.3160(7) 0.0792(4) 0.0563(18) Uani 1 1 d . . .
O2 O 0.3746(7) 0.4787(7) 0.0493(4) 0.0609(19) Uani 1 1 d . . .
O3 O 0.2655(6) 0.4568(6) 0.2166(3) 0.0455(15) Uani 1 1 d . . .
O4 O 0.4673(6) 0.2571(6) 0.2418(4) 0.0372(13) Uani 1 1 d . . .
C1 C 0.5636(11) 0.365(2) -0.0093(6) 0.082(5) Uani 1 1 d . . .
H1A H 0.5716 0.2918 -0.0516 0.098 Uiso 1 1 calc R . .
H1B H 0.6460 0.4188 -0.0133 0.098 Uiso 1 1 calc R . .
C2 C 0.4395(13) 0.4463(13) -0.0318(7) 0.088(4) Uani 1 1 d . . .
H2A H 0.4665 0.5264 -0.0634 0.105 Uiso 1 1 calc R . .
H2B H 0.3773 0.3965 -0.0706 0.105 Uiso 1 1 calc R . .
C3 C 0.1662(8) 0.5294(8) 0.2596(6) 0.0389(19) Uani 1 1 d . . .
C4 C 0.0602(9) 0.5834(10) 0.2065(6) 0.050(2) Uani 1 1 d . . .
C5 C -0.0411(10) 0.6557(12) 0.2513(8) 0.065(3) Uani 1 1 d . . .
H5 H -0.1131 0.6937 0.2185 0.079 Uiso 1 1 calc R . .
C6 C -0.0345(12) 0.6706(13) 0.3438(9) 0.087(4) Uani 1 1 d . . .
H6 H -0.1019 0.7194 0.3734 0.105 Uiso 1 1 calc R . .
C7 C 0.0719(13) 0.6135(12) 0.3931(8) 0.079(4) Uani 1 1 d . . .
H7 H 0.0743 0.6259 0.4555 0.095 Uiso 1 1 calc R . .
C8 C 0.1749(10) 0.5387(11) 0.3538(6) 0.054(2) Uani 1 1 d . . .
C9 C 0.0518(10) 0.5679(14) 0.1049(6) 0.073(4) Uani 1 1 d . . .
H9 H 0.1207 0.5018 0.0877 0.087 Uiso 1 1 calc R . .
C10 C 0.088(2) 0.6921(19) 0.0595(9) 0.164(9) Uani 1 1 d . . .
H10A H 0.0532 0.6905 -0.0015 0.246 Uiso 1 1 calc R . .
H10B H 0.1860 0.7020 0.0590 0.246 Uiso 1 1 calc R . .
H10C H 0.0474 0.7653 0.0914 0.246 Uiso 1 1 calc R . .
C11 C -0.0858(15) 0.5181(15) 0.0722(9) 0.108(5) Uani 1 1 d . . .
H11A H -0.1527 0.5879 0.0766 0.162 Uiso 1 1 calc R . .
H11B H -0.1140 0.4445 0.1089 0.162 Uiso 1 1 calc R . .
H11C H -0.0787 0.4902 0.0103 0.162 Uiso 1 1 calc R . .
C12 C 0.2855(13) 0.4679(14) 0.4073(7) 0.080(4) Uani 1 1 d . . .
H12 H 0.3399 0.4143 0.3653 0.096 Uiso 1 1 calc R . .
C13 C 0.2211(17) 0.376(3) 0.4764(10) 0.144(6) Uani 1 1 d . . .
H13A H 0.1694 0.4268 0.5192 0.216 Uiso 1 1 calc R . .
H13B H 0.2923 0.3276 0.5076 0.216 Uiso 1 1 calc R . .
H13C H 0.1609 0.3143 0.4461 0.216 Uiso 1 1 calc R . .
C14 C 0.3814(15) 0.568(2) 0.4528(11) 0.131(6) Uani 1 1 d . . .
H14A H 0.4524 0.5933 0.4114 0.197 Uiso 1 1 calc R . .
H14B H 0.4224 0.5289 0.5058 0.197 Uiso 1 1 calc R . .
H14C H 0.3298 0.6452 0.4699 0.197 Uiso 1 1 calc R . .
C15 C 0.5256(8) 0.1350(8) 0.2595(6) 0.0371(19) Uani 1 1 d . . .
C16 C 0.4396(9) 0.0282(9) 0.2794(6) 0.046(2) Uani 1 1 d . . .
C17 C 0.4999(10) -0.0945(12) 0.2881(6) 0.058(3) Uani 1 1 d . . .
H17 H 0.4446 -0.1684 0.2977 0.069 Uiso 1 1 calc R . .
C18 C 0.6402(9) -0.1101(19) 0.2828(6) 0.065(2) Uani 1 1 d . . .
H18 H 0.6783 -0.1944 0.2878 0.078 Uiso 1 1 calc R . .
C19 C 0.7239(10) -0.0035(11) 0.2704(7) 0.058(3) Uani 1 1 d . . .
H19 H 0.8187 -0.0159 0.2689 0.070 Uiso 1 1 calc R . .
C20 C 0.6702(9) 0.1250(9) 0.2597(6) 0.044(2) Uani 1 1 d . . .
C21 C 0.2854(9) 0.0438(10) 0.2944(7) 0.057(3) Uani 1 1 d . . .
H21 H 0.2585 0.1340 0.2769 0.068 Uiso 1 1 calc R . .
C22 C 0.2020(11) -0.0557(11) 0.2362(9) 0.085(4) Uani 1 1 d . . .
H22A H 0.1775 -0.0151 0.1796 0.127 Uiso 1 1 calc R . .
H22B H 0.1199 -0.0806 0.2678 0.127 Uiso 1 1 calc R . .
H22C H 0.2568 -0.1332 0.2252 0.127 Uiso 1 1 calc R . .
C23 C 0.2558(13) 0.0254(16) 0.3948(8) 0.097(4) Uani 1 1 d . . .
H23A H 0.2680 -0.0662 0.4108 0.146 Uiso 1 1 calc R . .
H23B H 0.1627 0.0516 0.4069 0.146 Uiso 1 1 calc R . .
H23C H 0.3180 0.0790 0.4298 0.146 Uiso 1 1 calc R . .
C24 C 0.7612(9) 0.2471(11) 0.2566(7) 0.061(3) Uani 1 1 d . . .
H24 H 0.7231 0.3068 0.2104 0.073 Uiso 1 1 calc R . .
C25 C 0.7564(16) 0.3198(13) 0.3474(9) 0.111(5) Uani 1 1 d . . .
H25A H 0.6642 0.3498 0.3583 0.166 Uiso 1 1 calc R . .
H25B H 0.8175 0.3946 0.3459 0.166 Uiso 1 1 calc R . .
H25C H 0.7845 0.2606 0.3950 0.166 Uiso 1 1 calc R . .
C26 C 0.9107(12) 0.2181(16) 0.2314(12) 0.120(6) Uani 1 1 d . . .
H26A H 0.9516 0.1617 0.2765 0.180 Uiso 1 1 calc R . .
H26B H 0.9611 0.2998 0.2282 0.180 Uiso 1 1 calc R . .
H26C H 0.9131 0.1746 0.1736 0.180 Uiso 1 1 calc R . .

loop_
_atom_site_aniso_label
_atom_site_aniso_U_11
_atom_site_aniso_U_22
_atom_site_aniso_U_33
_atom_site_aniso_U_23
_atom_site_aniso_U_13
_atom_site_aniso_U_12
W 0.03974(17) 0.04115(17) 0.03421(16) 0.0008(3) 0.00172(10) 0.0071(3)
Cl1 0.0643(16) 0.084(2) 0.0575(15) -0.0101(15) -0.0149(13) -0.0168(15)
Cl2 0.081(2) 0.0462(16) 0.089(2) -0.0033(16) -0.0062(16) -0.0130(15)
O1 0.044(4) 0.075(5) 0.050(4) 0.001(3) 0.005(3) 0.010(3)
O2 0.073(4) 0.073(5) 0.037(3) 0.016(3) 0.005(3) 0.023(4)
O3 0.048(3) 0.057(4) 0.032(3) -0.003(3) 0.000(3) 0.017(3)
O4 0.033(3) 0.037(3) 0.041(3) 0.004(3) -0.004(3) 0.005(3)
C1 0.073(6) 0.130(15) 0.043(5) -0.005(9) 0.021(5) 0.022(10)
C2 0.093(9) 0.126(12) 0.045(6) 0.030(6) 0.019(6) 0.032(8)
C3 0.040(5) 0.031(4) 0.045(5) 0.000(4) 0.003(4) 0.000(4)
C4 0.041(5) 0.057(6) 0.051(5) 0.001(5) 0.006(4) 0.002(5)
C5 0.045(6) 0.080(8) 0.072(7) -0.004(6) 0.004(5) 0.011(6)
C6 0.069(8) 0.092(10) 0.102(10) -0.023(8) 0.007(7) 0.035(7)
C7 0.096(9) 0.083(9) 0.060(7) -0.023(7) 0.021(7) 0.008(8)
C8 0.067(6) 0.062(6) 0.033(5) 0.000(5) 0.003(4) 0.006(5)
C9 0.048(6) 0.125(11) 0.046(6) 0.010(7) -0.002(5) 0.028(7)
C10 0.21(2) 0.20(2) 0.076(10) 0.019(12) -0.001(11) -0.141(18)
C11 0.143(13) 0.098(11) 0.081(9) 0.013(8) -0.042(9) -0.036(10)
C12 0.093(9) 0.109(10) 0.039(6) -0.009(6) -0.003(6) 0.024(8)
C13 0.193(15) 0.132(14) 0.108(11) 0.070(15) -0.028(11) 0.008(19)
C14 0.099(11) 0.170(17) 0.124(13) 0.026(13) -0.039(10) 0.013(12)
C15 0.032(4) 0.037(5) 0.043(5) 0.004(4) 0.003(4) 0.001(4)
C16 0.050(5) 0.039(5) 0.049(5) -0.003(4) 0.007(4) 0.002(4)
C17 0.061(5) 0.029(8) 0.084(6) 0.002(5) -0.003(5) -0.008(5)
C18 0.061(5) 0.044(5) 0.089(6) -0.003(12) -0.009(5) 0.018(11)
C19 0.045(5) 0.060(7) 0.069(7) 0.000(5) -0.002(5) 0.014(5)
C20 0.040(5) 0.055(6) 0.036(5) -0.001(4) 0.000(4) 0.006(4)
C21 0.045(5) 0.047(6) 0.078(7) 0.006(5) 0.007(5) 0.002(5)
C22 0.056(6) 0.059(7) 0.141(11) -0.006(7) -0.011(7) -0.017(6)
C23 0.089(9) 0.119(12) 0.085(9) 0.019(9) 0.037(7) 0.007(9)
C24 0.036(5) 0.066(7) 0.081(8) 0.029(6) -0.008(5) -0.013(5)
C25 0.158(14) 0.081(9) 0.092(10) 0.008(8) -0.044(10) -0.052(9)
C26 0.056(8) 0.095(11) 0.209(18) 0.067(12) 0.005(9) 0.010(8)

loop_
_atom_type_symbol
_atom_type_description
_atom_type_scat_dispersion_real
_atom_type_scat_dispersion_imag
_atom_type_scat_source
C C 0.0033 0.0016 'International Tables Vol C Tables 4.2.6.8 and 6.1.1.4'
H H 0.0000 0.0000 'International Tables Vol C Tables 4.2.6.8 and 6.1.1.4'
Cl Cl 0.1484 0.1585 'International Tables Vol C Tables 4.2.6.8 and 6.1.1.4'
O O 0.0106 0.0060 'International Tables Vol C Tables 4.2.6.8 and 6.1.1.4'
W W -0.8490 6.8722 'International Tables Vol C Tables 4.2.6.8 and 6.1.1.4'

loop_
_geom_angle_atom_site_label_1
_geom_angle_atom_site_label_2
_geom_angle_atom_site_label_3
_geom_angle
_geom_angle_site_symmetry_1
_geom_angle_site_symmetry_3
_geom_angle_publ_flag
O3 W O2 93.4(3) . . y
O3 W O4 99.2(3) . . y
O2 W O4 166.7(3) . . y
O3 W O1 172.9(3) . . y
O2 W O1 79.5(3) . . y
O4 W O1 87.9(3) . . y
O3 W Cl2 88.7(2) . . y
O2 W Cl2 91.5(2) . . y
O4 W Cl2 93.07(18) . . y
O1 W Cl2 91.8(2) . . y
O3 W Cl1 89.9(2) . . y
O2 W Cl1 86.9(2) . . y
O4 W Cl1 88.79(18) . . y
O1 W Cl1 89.4(2) . . y
Cl2 W Cl1 177.79(12) . . y
C1 O1 W 120.6(8) . . y
C2 O2 W 120.6(6) . . y
C3 O3 W 172.3(6) . . y
C15 O4 W 147.6(5) . . y
O1 C1 C2 108.2(8) . . ?
O1 C1 H1A 110.1 . . ?
C2 C1 H1A 110.1 . . ?
O1 C1 H1B 110.1 . . ?
C2 C1 H1B 110.1 . . ?
H1A C1 H1B 108.4 . . ?
O2 C2 C1 107.9(8) . . ?
O2 C2 H2A 110.1 . . ?
C1 C2 H2A 110.1 . . ?
O2 C2 H2B 110.1 . . ?
C1 C2 H2B 110.1 . . ?
H2A C2 H2B 108.4 . . ?
O3 C3 C8 117.4(7) . . ?
O3 C3 C4 117.7(7) . . ?
C8 C3 C4 124.8(8) . . ?
C5 C4 C3 117.1(9) . . ?
C5 C4 C9 119.5(9) . . ?
C3 C4 C9 123.4(8) . . ?
C6 C5 C4 120.1(10) . . ?
C6 C5 H5 120.0 . . ?
C4 C5 H5 120.0 . . ?
C5 C6 C7 120.3(11) . . ?
C5 C6 H6 119.8 . . ?
C7 C6 H6 119.8 . . ?
C8 C7 C6 123.0(10) . . ?
C8 C7 H7 118.5 . . ?
C6 C7 H7 118.5 . . ?
C7 C8 C3 114.6(9) . . ?
C7 C8 C12 123.5(9) . . ?
C3 C8 C12 121.9(9) . . ?
C10 C9 C11 110.6(11) . . ?
C10 C9 C4 110.8(11) . . ?
C11 C9 C4 113.3(9) . . ?
C10 C9 H9 107.3 . . ?
C11 C9 H9 107.3 . . ?
C4 C9 H9 107.3 . . ?
C9 C10 H10A 109.5 . . ?
C9 C10 H10B 109.5 . . ?
H10A C10 H10B 109.5 . . ?
C9 C10 H10C 109.5 . . ?
H10A C10 H10C 109.5 . . ?
H10B C10 H10C 109.5 . . ?
C9 C11 H11A 109.5 . . ?
C9 C11 H11B 109.5 . . ?
H11A C11 H11B 109.5 . . ?
C9 C11 H11C 109.5 . . ?
H11A C11 H11C 109.5 . . ?
H11B C11 H11C 109.5 . . ?
C8 C12 C13 110.3(11) . . ?
C8 C12 C14 110.3(11) . . ?
C13 C12 C14 111.3(11) . . ?
C8 C12 H12 108.3 . . ?
C13 C12 H12 108.3 . . ?
C14 C12 H12 108.3 . . ?
C12 C13 H13A 109.5 . . ?
C12 C13 H13B 109.5 . . ?
H13A C13 H13B 109.5 . . ?
C12 C13 H13C 109.5 . . ?
H13A C13 H13C 109.5 . . ?
H13B C13 H13C 109.5 . . ?
C12 C14 H14A 109.5 . . ?
C12 C14 H14B 109.5 . . ?
H14A C14 H14B 109.5 . . ?
C12 C14 H14C 109.5 . . ?
H14A C14 H14C 109.5 . . ?
H14B C14 H14C 109.5 . . ?
O4 C15 C16 118.9(7) . . ?
O4 C15 C20 118.2(8) . . ?
C16 C15 C20 122.9(8) . . ?
C17 C16 C15 117.3(8) . . ?
C17 C16 C21 119.9(9) . . ?
C15 C16 C21 122.8(8) . . ?
C16 C17 C18 121.3(12) . . ?
C16 C17 H17 119.3 . . ?
C18 C17 H17 119.3 . . ?
C19 C18 C17 120.7(15) . . ?
C19 C18 H18 119.7 . . ?
C17 C18 H18 119.7 . . ?
C18 C19 C20 121.5(9) . . ?
C18 C19 H19 119.3 . . ?
C20 C19 H19 119.3 . . ?
C19 C20 C15 115.8(9) . . ?
C19 C20 C24 122.4(8) . . ?
C15 C20 C24 121.5(8) . . ?
C16 C21 C23 108.8(9) . . ?
C16 C21 C22 111.3(8) . . ?
C23 C21 C22 111.0(10) . . ?
C16 C21 H21 108.5 . . ?
C23 C21 H21 108.5 . . ?
C22 C21 H21 108.5 . . ?
C21 C22 H22A 109.5 . . ?
C21 C22 H22B 109.5 . . ?
H22A C22 H22B 109.5 . . ?
C21 C22 H22C 109.5 . . ?
H22A C22 H22C 109.5 . . ?
H22B C22 H22C 109.5 . . ?
C21 C23 H23A 109.5 . . ?
C21 C23 H23B 109.5 . . ?
H23A C23 H23B 109.5 . . ?
C21 C23 H23C 109.5 . . ?
H23A C23 H23C 109.5 . . ?
H23B C23 H23C 109.5 . . ?
C20 C24 C26 114.0(10) . . ?
C20 C24 C25 109.9(9) . . ?
C26 C24 C25 109.9(11) . . ?
C20 C24 H24 107.6 . . ?
C26 C24 H24 107.6 . . ?
C25 C24 H24 107.6 . . ?
C24 C25 H25A 109.5 . . ?
C24 C25 H25B 109.5 . . ?
H25A C25 H25B 109.5 . . ?
C24 C25 H25C 109.5 . . ?
H25A C25 H25C 109.5 . . ?
H25B C25 H25C 109.5 . . ?
C24 C26 H26A 109.5 . . ?
C24 C26 H26B 109.5 . . ?
H26A C26 H26B 109.5 . . ?
C24 C26 H26C 109.5 . . ?
H26A C26 H26C 109.5 . . ?
H26B C26 H26C 109.5 . . ?

loop_
_geom_bond_atom_site_label_1
_geom_bond_atom_site_label_2
_geom_bond_distance
_geom_bond_site_symmetry_2
_geom_bond_publ_flag
W O3 1.845(5) . y
W O2 1.873(6) . y
W O4 1.874(5) . y
W O1 1.877(6) . y
W Cl2 2.354(3) . y
W Cl1 2.367(3) . y
O1 C1 1.405(12) . y
O2 C2 1.397(11) . y
O3 C3 1.371(9) . y
O4 C15 1.380(10) . y
C1 C2 1.494(17) . y
C1 H1A 0.9700 . ?
C1 H1B 0.9700 . ?
C2 H2A 0.9700 . ?
C2 H2B 0.9700 . ?
C3 C8 1.395(11) . ?
C3 C4 1.400(12) . ?
C4 C5 1.395(13) . ?
C4 C9 1.510(13) . ?
C5 C6 1.376(16) . ?
C5 H5 0.9300 . ?
C6 C7 1.385(16) . ?
C6 H6 0.9300 . ?
C7 C8 1.384(14) . ?
C7 H7 0.9300 . ?
C8 C12 1.509(14) . ?
C9 C10 1.464(19) . ?
C9 C11 1.504(16) . ?
C9 H9 0.9800 . ?
C10 H10A 0.9600 . ?
C10 H10B 0.9600 . ?
C10 H10C 0.9600 . ?
C11 H11A 0.9600 . ?
C11 H11B 0.9600 . ?
C11 H11C 0.9600 . ?
C12 C13 1.519(19) . ?
C12 C14 1.527(19) . ?
C12 H12 0.9800 . ?
C13 H13A 0.9600 . ?
C13 H13B 0.9600 . ?
C13 H13C 0.9600 . ?
C14 H14A 0.9600 . ?
C14 H14B 0.9600 . ?
C14 H14C 0.9600 . ?
C15 C16 1.395(12) . ?
C15 C20 1.409(11) . ?
C16 C17 1.375(15) . ?
C16 C21 1.523(12) . ?
C17 C18 1.375(12) . ?
C17 H17 0.9300 . ?
C18 C19 1.362(19) . ?
C18 H18 0.9300 . ?
C19 C20 1.405(13) . ?
C19 H19 0.9300 . ?
C20 C24 1.517(13) . ?
C21 C23 1.524(14) . ?
C21 C22 1.546(14) . ?
C21 H21 0.9800 . ?
C22 H22A 0.9600 . ?
C22 H22B 0.9600 . ?
C22 H22C 0.9600 . ?
C23 H23A 0.9600 . ?
C23 H23B 0.9600 . ?
C23 H23C 0.9600 . ?
C24 C26 1.529(15) . ?
C24 C25 1.529(16) . ?
C24 H24 0.9800 . ?
C25 H25A 0.9600 . ?
C25 H25B 0.9600 . ?
C25 H25C 0.9600 . ?
C26 H26A 0.9600 . ?
C26 H26B 0.9600 . ?
C26 H26C 0.9600 . ?

loop_
_geom_torsion_atom_site_label_1
_geom_torsion_atom_site_label_2
_geom_torsion_atom_site_label_3
_geom_torsion_atom_site_label_4
_geom_torsion
_geom_torsion_site_symmetry_1
_geom_torsion_site_symmetry_2
_geom_torsion_site_symmetry_3
_geom_torsion_site_symmetry_4
_geom_torsion_publ_flag
O3 W O1 C1 4(3) . . . . ?
O2 W O1 C1 1.0(10) . . . . ?
O4 W O1 C1 176.7(10) . . . . ?
Cl2 W O1 C1 -90.3(10) . . . . ?
Cl1 W O1 C1 87.9(10) . . . . ?
O3 W O2 C2 -168.4(9) . . . . ?
O4 W O2 C2 -7.4(18) . . . . ?
O1 W O2 C2 11.3(8) . . . . ?
Cl2 W O2 C2 102.8(8) . . . . ?
Cl1 W O2 C2 -78.7(8) . . . . ?
O2 W O3 C3 -54(4) . . . . ?
O4 W O3 C3 131(4) . . . . ?
O1 W O3 C3 -56(5) . . . . ?
Cl2 W O3 C3 38(4) . . . . ?
Cl1 W O3 C3 -140(4) . . . . ?
O3 W O4 C15 149.0(9) . . . . ?
O2 W O4 C15 -11.8(18) . . . . ?
O1 W O4 C15 -30.1(9) . . . . ?
Cl2 W O4 C15 -121.8(9) . . . . ?
Cl1 W O4 C15 59.4(9) . . . . ?
W O1 C1 C2 -11.1(18) . . . . ?
W O2 C2 C1 -19.5(15) . . . . ?
O1 C1 C2 O2 17.7(18) . . . . ?
W O3 C3 C8 -103(4) . . . . ?
W O3 C3 C4 80(4) . . . . ?
O3 C3 C4 C5 179.2(8) . . . . ?
C8 C3 C4 C5 2.4(14) . . . . ?
O3 C3 C4 C9 -1.2(14) . . . . ?
C8 C3 C4 C9 -178.1(10) . . . . ?
C3 C4 C5 C6 -0.4(16) . . . . ?
C9 C4 C5 C6 -180.0(12) . . . . ?
C4 C5 C6 C7 0(2) . . . . ?
C5 C6 C7 C8 -1(2) . . . . ?
C6 C7 C8 C3 2.3(17) . . . . ?
C6 C7 C8 C12 -175.5(12) . . . . ?
O3 C3 C8 C7 179.9(9) . . . . ?
C4 C3 C8 C7 -3.3(15) . . . . ?
O3 C3 C8 C12 -2.3(14) . . . . ?
C4 C3 C8 C12 174.6(10) . . . . ?
C5 C4 C9 C10 73.4(15) . . . . ?
C3 C4 C9 C10 -106.2(14) . . . . ?
C5 C4 C9 C11 -51.7(16) . . . . ?
C3 C4 C9 C11 128.8(11) . . . . ?
C7 C8 C12 C13 55.5(17) . . . . ?
C3 C8 C12 C13 -122.1(13) . . . . ?
C7 C8 C12 C14 -67.7(16) . . . . ?
C3 C8 C12 C14 114.6(12) . . . . ?
W O4 C15 C16 -99.1(11) . . . . ?
W O4 C15 C20 83.2(11) . . . . ?
O4 C15 C16 C17 173.9(8) . . . . ?
C20 C15 C16 C17 -8.5(13) . . . . ?
O4 C15 C16 C21 -8.0(13) . . . . ?
C20 C15 C16 C21 169.6(9) . . . . ?
C15 C16 C17 C18 3.9(14) . . . . ?
C21 C16 C17 C18 -174.3(9) . . . . ?
C16 C17 C18 C19 1.2(16) . . . . ?
C17 C18 C19 C20 -2.0(16) . . . . ?
C18 C19 C20 C15 -2.2(14) . . . . ?
C18 C19 C20 C24 172.8(10) . . . . ?
O4 C15 C20 C19 -174.8(8) . . . . ?
C16 C15 C20 C19 7.6(13) . . . . ?
O4 C15 C20 C24 10.2(13) . . . . ?
C16 C15 C20 C24 -167.5(9) . . . . ?
C17 C16 C21 C23 70.2(13) . . . . ?
C15 C16 C21 C23 -107.8(11) . . . . ?
C17 C16 C21 C22 -52.4(12) . . . . ?
C15 C16 C21 C22 129.5(10) . . . . ?
C19 C20 C24 C26 21.2(15) . . . . ?
C15 C20 C24 C26 -164.1(10) . . . . ?
C19 C20 C24 C25 -102.7(12) . . . . ?
C15 C20 C24 C25 72.0(12) . . . . ?

loop_
_cod_related_entry_id
_cod_related_entry_database
_cod_related_entry_code
1 ChemSpider 30661106
